data_7709816
loop_
_publ_author_name
'Becker, Christian'
'Schwabedissen, Jan'
'Neumann, Beate'
'Stammler, Hans-Georg'
'Mitzel, Norbert W.'

_publ_section_title
;
 Frustrated Lewis pair chemistry of hydride sponges
;
_journal_name_full 'Dalton Transactions'
_journal_paper_doi 10.1039/D2DT00585A
_journal_year 2022
_chemical_formula_moiety 'C14 H19 B2 O, C14 H19 N2, C2 H3 N'
_chemical_formula_sum 'C30 H41 B2 N3 O'
_chemical_formula_weight 481.28
_space_group_crystal_system orthorhombic
_space_group_IT_number 62
_space_group_name_Hall '-P 2ac 2n'
_space_group_name_H-M_alt 'P n m a'
_atom_sites_solution_hydrogens difmap
_atom_sites_solution_primary dual
_audit_creation_date 2017-11-17
_audit_creation_method
;
Olex2 1.2
(compiled 2017.08.10 svn.r3458 for OlexSys, GUI svn.r5381)
;
_audit_update_record
;
2022-02-11 deposited with the CCDC.	2022-03-17 downloaded from the CCDC.
;
_cell_angle_alpha 90
_cell_angle_beta 90
_cell_angle_gamma 90
_cell_formula_units_Z 4
_cell_length_a 17.4262(3)
_cell_length_b 9.40374(16)
_cell_length_c 17.0884(3)
_cell_measurement_reflns_used 25609
_cell_measurement_temperature 100.0(2)
_cell_measurement_theta_max 31.9220
_cell_measurement_theta_min 2.3250
_cell_volume 2800.30(8)
_computing_cell_refinement 'CrysAlisPro 1.171.39.15e (Rigaku OD, 2015)'
_computing_data_collection 'CrysAlisPro 1.171.39.15e (Rigaku OD, 2015)'
_computing_data_reduction 'CrysAlisPro 1.171.39.15e (Rigaku OD, 2015)'
_computing_molecular_graphics 'Olex2 (Dolomanov et al., 2009)'
_computing_publication_material 'Olex2 (Dolomanov et al., 2009)'
_computing_structure_refinement 'ShelXL (Sheldrick, 2015)'
_computing_structure_solution 'ShelXT (Sheldrick, 2015)'
_diffrn_ambient_environment N~2~
_diffrn_ambient_temperature 100.0(2)
_diffrn_detector 'CCD plate'
_diffrn_detector_area_resol_mean 8.0951
_diffrn_detector_type Eos
_diffrn_measured_fraction_theta_full 0.999
_diffrn_measured_fraction_theta_max 0.957
_diffrn_measurement_details
;
List of Runs (angles in degrees, time in seconds):

  # Type    Start    End  Width  t~exp~   \w     \q     \k     \f   Frames
#--------------------------------------------------------------------------
  1  \w      6.00  93.00   1.00   37.50    --   24.71  57.00 -60.00   87
  2  \w     -4.00  94.00   1.00   37.50    --   24.71  77.00  60.00   98
  3  \w    -39.00  42.00   1.00   37.50    --   24.71 -57.00  30.00   81
  4  \w    -29.00  27.00   1.00   37.50    --   24.71 -57.00 -90.00   56
  5  \w      9.00  93.00   1.00   37.50    --   24.71  57.00   0.00   84
  6  \w    -20.00  65.00   1.00   37.50    --   24.71 -99.00 150.00   85
  7  \w      2.00  79.00   1.00   37.50    --   24.71  38.00-180.00   77
  8  \w    -44.00  43.00   1.00   37.50    --   24.71 -57.00-150.00   87
  9  \w     -2.00  88.00   1.00   37.50    --   24.71  77.00-180.00   90
 10  \w    -19.00  65.00   1.00   37.50    --   24.71 -99.00   0.00   84
;
_diffrn_measurement_device 'four-circle diffractometer'
_diffrn_measurement_device_type 'SuperNova, Single source at offset/far, Eos'
_diffrn_measurement_method '\w scans'
_diffrn_orient_matrix_type 'CrysAlisPro convention (1999,Acta A55,543-557)'
_diffrn_orient_matrix_UB_11 0.0375658000
_diffrn_orient_matrix_UB_12 -0.0291901000
_diffrn_orient_matrix_UB_13 -0.0001868000
_diffrn_orient_matrix_UB_21 -0.0123712000
_diffrn_orient_matrix_UB_22 -0.0540632000
_diffrn_orient_matrix_UB_23 -0.0261180000
_diffrn_orient_matrix_UB_31 0.0097760000
_diffrn_orient_matrix_UB_32 0.0438925000
_diffrn_orient_matrix_UB_33 -0.0322926000
_diffrn_radiation_monochromator mirror
_diffrn_radiation_probe x-ray
_diffrn_radiation_type MoK\a
_diffrn_radiation_wavelength 0.71073
_diffrn_reflns_av_R_equivalents 0.0256
_diffrn_reflns_av_unetI/netI 0.0131
_diffrn_reflns_Laue_measured_fraction_full 0.999
_diffrn_reflns_Laue_measured_fraction_max 0.957
_diffrn_reflns_limit_h_max 25
_diffrn_reflns_limit_h_min -25
_diffrn_reflns_limit_k_max 14
_diffrn_reflns_limit_k_min -13
_diffrn_reflns_limit_l_max 25
_diffrn_reflns_limit_l_min -25
_diffrn_reflns_number 57640
_diffrn_reflns_point_group_measured_fraction_full 0.999
_diffrn_reflns_point_group_measured_fraction_max 0.957
_diffrn_reflns_theta_full 25.242
_diffrn_reflns_theta_max 32.254
_diffrn_reflns_theta_min 1.669
_diffrn_source 'micro-focus sealed X-ray tube'
_diffrn_source_type 'SuperNova (Mo) X-ray Source'
_exptl_absorpt_coefficient_mu 0.068
_exptl_absorpt_correction_T_max 1.000
_exptl_absorpt_correction_T_min 0.455
_exptl_absorpt_correction_type gaussian
_exptl_absorpt_process_details
;
CrysAlisPro 1.171.39.15e (Rigaku Oxford Diffraction, 2015)
Numerical absorption correction based on gaussian integration over
			a multifaceted crystal model
Empirical absorption correction using spherical harmonics,
 implemented in SCALE3 ABSPACK scaling algorithm.
;
_exptl_crystal_colour 'clear colourless'
_exptl_crystal_colour_lustre clear
_exptl_crystal_colour_primary colourless
_exptl_crystal_density_diffrn 1.142
_exptl_crystal_description block
_exptl_crystal_F_000 1040
_exptl_crystal_size_max 0.606
_exptl_crystal_size_mid 0.27
_exptl_crystal_size_min 0.114
_refine_diff_density_max 0.447
_refine_diff_density_min -0.175
_refine_diff_density_rms 0.047
_refine_ls_extinction_method none
_refine_ls_goodness_of_fit_ref 1.069
_refine_ls_hydrogen_treatment refall
_refine_ls_matrix_type full
_refine_ls_number_parameters 281
_refine_ls_number_reflns 5004
_refine_ls_number_restraints 0
_refine_ls_restrained_S_all 1.069
_refine_ls_R_factor_all 0.0465
_refine_ls_R_factor_gt 0.0417
_refine_ls_shift/su_max 0.001
_refine_ls_shift/su_mean 0.000
_refine_ls_structure_factor_coef Fsqd
_refine_ls_weighting_details 'w=1/[\s^2^(Fo^2^)+(0.0552P)^2^+0.8235P] where P=(Fo^2^+2Fc^2^)/3'
_refine_ls_weighting_scheme calc
_refine_ls_wR_factor_gt 0.1120
_refine_ls_wR_factor_ref 0.1154
_reflns_Friedel_coverage 0.000
_reflns_number_gt 4478
_reflns_number_total 5004
_reflns_threshold_expression 'I > 2\s(I)'
_cod_data_source_file d2dt00585a2.cif
_cod_data_source_block '[1-OH][3-H]-MeCN'
_cod_database_code 7709816
_shelx_shelxl_version_number 2016/6
_chemical_oxdiff_formula 'C72 H100 B12 N24 O1 '
_shelx_space_group_comment
;
The symmetry employed for this shelxl refinement is uniquely defined
by the following loop, which should always be used as a source of
symmetry information in preference to the above space-group names.
They are only intended as comments.
;
_reflns_odcompleteness_completeness 99.96
_reflns_odcompleteness_iscentric 1
_reflns_odcompleteness_theta 29.97
_olex2_refinement_description
;
;
_olex2_date_sample_data_collection 2017-10-26
_olex2_submission_special_instructions 'No special instructions were received'
_oxdiff_exptl_absorpt_empirical_details
;
Empirical correction (ABSPACK) includes:
- Absorption correction using spherical harmonics
- Frame scaling
- Detector area scaling
;
_oxdiff_exptl_absorpt_empirical_full_max 1.208
_oxdiff_exptl_absorpt_empirical_full_min 0.836

loop_
_space_group_symop_operation_xyz
'x, y, z'
'-x+1/2, -y, z+1/2'
'-x, y+1/2, -z'
'x+1/2, -y+1/2, -z+1/2'
'-x, -y, -z'
'x-1/2, y, -z-1/2'
'x, -y-1/2, z'
'-x-1/2, y-1/2, z-1/2'

loop_
_atom_site_label
_atom_site_type_symbol
_atom_site_fract_x
_atom_site_fract_y
_atom_site_fract_z
_atom_site_U_iso_or_equiv
_atom_site_adp_type
_atom_site_occupancy
_atom_site_site_symmetry_order
_atom_site_calc_flag
_atom_site_refinement_flags_posn
_atom_site_refinement_flags_adp
_atom_site_refinement_flags_occupancy
_atom_site_disorder_assembly
_atom_site_disorder_group
O8 O 0.18818(5) 0.250000 0.63081(5) 0.01667(15) Uani 1 2 d S T P . .
N21 N 0.40253(5) 0.750000 0.44959(5) 0.01241(16) Uani 1 2 d S T P . .
N23 N 0.53934(5) 0.750000 0.39147(5) 0.01333(16) Uani 1 2 d S T P . .
C11 C 0.43598(5) 0.750000 0.52796(6) 0.01199(17) Uani 1 2 d S T P . .
C12 C 0.51781(5) 0.750000 0.53514(6) 0.01229(17) Uani 1 2 d S T P . .
C20 C 0.38980(6) 0.750000 0.59315(6) 0.01523(19) Uani 1 2 d S T P . .
C19 C 0.42209(7) 0.750000 0.66897(6) 0.0174(2) Uani 1 2 d S T P . .
C13 C 0.57048(6) 0.750000 0.47127(6) 0.01290(17) Uani 1 2 d S T P . .
C17 C 0.54976(6) 0.750000 0.61232(6) 0.01456(18) Uani 1 2 d S T P . .
C16 C 0.63066(6) 0.750000 0.62226(7) 0.0183(2) Uani 1 2 d S T P . .
C18 C 0.50006(7) 0.750000 0.67809(6) 0.01682(19) Uani 1 2 d S T P . .
C14 C 0.64859(6) 0.750000 0.48245(7) 0.01627(19) Uani 1 2 d S T P . .
C2 C 0.27936(6) 0.250000 0.77303(6) 0.0176(2) Uani 1 2 d S T P . .
C1 C 0.25204(4) 0.38336(8) 0.74250(5) 0.01739(15) Uani 1 1 d . . . . .
C15 C 0.67887(6) 0.750000 0.55905(7) 0.0192(2) Uani 1 2 d S T P . .
C6 C 0.28033(5) 0.50713(10) 0.77602(5) 0.02321(17) Uani 1 1 d . . . . .
C24 C 0.56050(5) 0.61841(9) 0.34800(5) 0.01978(16) Uani 1 1 d . . . . .
C22 C 0.35703(5) 0.61994(9) 0.43424(5) 0.01974(15) Uani 1 1 d . . . . .
N25 N 0.07794(9) 0.250000 0.50429(9) 0.0475(4) Uani 1 2 d S T P . .
C3 C 0.33487(7) 0.250000 0.83538(7) 0.0240(2) Uani 1 2 d S T P . .
C26 C 0.02521(8) 0.250000 0.46591(8) 0.0290(3) Uani 1 2 d S T P . .
C5 C 0.33455(5) 0.50686(12) 0.83745(6) 0.0298(2) Uani 1 1 d . . . . .
B7 B 0.18917(5) 0.39696(9) 0.67323(5) 0.01759(16) Uani 1 1 d . . . . .
C4 C 0.36175(5) 0.38109(12) 0.86597(5) 0.0305(2) Uani 1 1 d . . . . .
C9 C 0.21348(5) 0.51202(10) 0.60642(5) 0.02427(17) Uani 1 1 d . . . . .
C10 C 0.10434(5) 0.43226(11) 0.70882(6) 0.02544(18) Uani 1 1 d . . . . .
C27 C -0.04266(12) 0.250000 0.41673(12) 0.0477(4) Uani 1 2 d S T P . .
H16 H 0.6517(10) 0.750000 0.6757(10) 0.027(4) Uiso 1 2 d S T P . .
H6 H 0.2624(7) 0.5988(13) 0.7552(7) 0.022(3) Uiso 1 1 d . . . . .
H19 H 0.3886(10) 0.750000 0.7133(11) 0.029(4) Uiso 1 2 d S T P . .
H14 H 0.6847(9) 0.750000 0.4378(10) 0.022(4) Uiso 1 2 d S T P . .
H9A H 0.1796(8) 0.5066(17) 0.5605(8) 0.042(4) Uiso 1 1 d . . . . .
H22A H 0.3425(7) 0.6217(14) 0.3797(8) 0.029(3) Uiso 1 1 d . . . . .
H9B H 0.2118(8) 0.6139(15) 0.6246(8) 0.035(3) Uiso 1 1 d . . . . .
H15 H 0.7332(10) 0.750000 0.5675(10) 0.026(4) Uiso 1 2 d S T P . .
H18 H 0.5233(10) 0.750000 0.7313(10) 0.029(4) Uiso 1 2 d S T P . .
H20 H 0.3343(9) 0.750000 0.5878(9) 0.020(4) Uiso 1 2 d S T P . .
H5 H 0.3517(8) 0.5982(16) 0.8577(8) 0.042(4) Uiso 1 1 d . . . . .
H24A H 0.6164(7) 0.6127(13) 0.3421(8) 0.028(3) Uiso 1 1 d . . . . .
H22B H 0.3113(8) 0.6185(14) 0.4660(8) 0.032(3) Uiso 1 1 d . . . . .
H22C H 0.3896(7) 0.5344(15) 0.4438(7) 0.033(3) Uiso 1 1 d . . . . .
H24B H 0.5359(7) 0.6242(14) 0.2968(8) 0.031(3) Uiso 1 1 d . . . . .
H24C H 0.5421(7) 0.5350(14) 0.3775(7) 0.028(3) Uiso 1 1 d . . . . .
H9C H 0.2686(8) 0.4994(15) 0.5865(8) 0.036(3) Uiso 1 1 d . . . . .
H4 H 0.3991(8) 0.3765(16) 0.9088(9) 0.041(4) Uiso 1 1 d . . . . .
H8 H 0.1537(13) 0.250000 0.5896(13) 0.048(6) Uiso 1 2 d S T P . .
H10A H 0.0627(8) 0.4252(15) 0.6696(8) 0.037(4) Uiso 1 1 d . . . . .
H10B H 0.0882(8) 0.3658(15) 0.7541(8) 0.034(3) Uiso 1 1 d . . . . .
H10C H 0.1038(8) 0.5341(16) 0.7297(8) 0.038(4) Uiso 1 1 d . . . . .
H27A H -0.0402(13) 0.169(2) 0.3846(12) 0.094(7) Uiso 1 1 d . . . . .
H27B H -0.093(2) 0.250000 0.451(2) 0.124(13) Uiso 1 2 d S T P . .
H21 H 0.4710(13) 0.750000 0.4054(14) 0.060(7) Uiso 1 2 d S T P . .

loop_
_atom_site_aniso_label
_atom_site_aniso_U_11
_atom_site_aniso_U_22
_atom_site_aniso_U_33
_atom_site_aniso_U_23
_atom_site_aniso_U_13
_atom_site_aniso_U_12
O8 0.0172(3) 0.0171(4) 0.0158(3) 0.000 0.0013(3) 0.000
N21 0.0117(3) 0.0131(4) 0.0125(3) 0.000 -0.0014(3) 0.000
N23 0.0127(4) 0.0139(4) 0.0134(4) 0.000 0.0005(3) 0.000
C11 0.0128(4) 0.0105(4) 0.0127(4) 0.000 -0.0010(3) 0.000
C12 0.0129(4) 0.0101(4) 0.0139(4) 0.000 -0.0013(3) 0.000
C20 0.0158(4) 0.0144(4) 0.0155(4) 0.000 0.0016(3) 0.000
C19 0.0229(5) 0.0152(4) 0.0140(4) 0.000 0.0016(4) 0.000
C13 0.0128(4) 0.0112(4) 0.0147(4) 0.000 -0.0013(3) 0.000
C17 0.0169(4) 0.0111(4) 0.0157(4) 0.000 -0.0037(3) 0.000
C16 0.0183(5) 0.0157(5) 0.0208(5) 0.000 -0.0079(4) 0.000
C18 0.0236(5) 0.0135(4) 0.0134(4) 0.000 -0.0026(4) 0.000
C14 0.0128(4) 0.0137(4) 0.0224(5) 0.000 -0.0009(4) 0.000
C2 0.0140(4) 0.0237(5) 0.0151(4) 0.000 0.0039(3) 0.000
C1 0.0149(3) 0.0194(3) 0.0179(3) -0.0027(3) 0.0058(2) -0.0006(3)
C15 0.0142(4) 0.0169(5) 0.0266(5) 0.000 -0.0061(4) 0.000
C6 0.0204(3) 0.0240(4) 0.0253(4) -0.0073(3) 0.0059(3) -0.0029(3)
C24 0.0170(3) 0.0212(4) 0.0211(3) -0.0073(3) 0.0006(3) 0.0024(3)
C22 0.0209(3) 0.0198(4) 0.0186(3) -0.0013(3) -0.0022(3) -0.0081(3)
N25 0.0373(7) 0.0659(10) 0.0394(7) 0.000 -0.0122(6) 0.000
C3 0.0187(5) 0.0357(7) 0.0175(5) 0.000 0.0015(4) 0.000
C26 0.0310(6) 0.0337(7) 0.0224(6) 0.000 -0.0022(5) 0.000
C5 0.0259(4) 0.0360(5) 0.0276(4) -0.0130(4) 0.0032(3) -0.0078(4)
B7 0.0163(3) 0.0169(4) 0.0196(4) -0.0009(3) 0.0032(3) 0.0016(3)
C4 0.0235(4) 0.0467(6) 0.0215(4) -0.0070(4) -0.0018(3) -0.0052(4)
C9 0.0260(4) 0.0189(4) 0.0279(4) 0.0043(3) 0.0037(3) 0.0024(3)
C10 0.0175(3) 0.0307(5) 0.0281(4) -0.0054(3) 0.0042(3) 0.0046(3)
C27 0.0446(9) 0.0573(12) 0.0410(9) 0.000 -0.0211(8) 0.000

loop_
_atom_type_symbol
_atom_type_description
_atom_type_scat_dispersion_real
_atom_type_scat_dispersion_imag
_atom_type_scat_source
C C 0.0033 0.0016 'International Tables Vol C Tables 4.2.6.8 and 6.1.1.4'
H H 0.0000 0.0000 'International Tables Vol C Tables 4.2.6.8 and 6.1.1.4'
B B 0.0013 0.0007 'International Tables Vol C Tables 4.2.6.8 and 6.1.1.4'
N N 0.0061 0.0033 'International Tables Vol C Tables 4.2.6.8 and 6.1.1.4'
O O 0.0106 0.0060 'International Tables Vol C Tables 4.2.6.8 and 6.1.1.4'

loop_
_exptl_crystal_face_index_h
_exptl_crystal_face_index_k
_exptl_crystal_face_index_l
_exptl_crystal_face_perp_dist
7 1 -23 0.1591
5 -4 3 0.1660
-2 5 -5 0.2092
5 0 -4 0.1469
16 -2 17 0.0382
-17 2 -17 0.0608
11 8 -16 0.2445
1 -12 -8 0.2450
-7 0 23 0.0600

loop_
_geom_angle_atom_site_label_1
_geom_angle_atom_site_label_2
_geom_angle_atom_site_label_3
_geom_angle
_geom_angle_site_symmetry_1
_geom_angle_site_symmetry_3
_geom_angle_publ_flag
B7 O8 B7 124.63(8) . 7_565 ?
B7 O8 H8 111.1(4) . . ?
B7 O8 H8 111.1(4) 7_565 . ?
C11 N21 C22 112.09(5) . . ?
C11 N21 C22 112.09(5) . 7_575 ?
C11 N21 H21 98.8(10) . . ?
C22 N21 C22 111.34(9) . 7_575 ?
C22 N21 H21 111.0(4) . . ?
C22 N21 H21 111.0(5) 7_575 . ?
C13 N23 C24 111.82(5) . . ?
C13 N23 C24 111.82(5) . 7_575 ?
C13 N23 H21 100.4(11) . . ?
C24 N23 C24 112.35(9) . 7_575 ?
C24 N23 H21 109.9(5) . . ?
C24 N23 H21 109.9(5) 7_575 . ?
C12 C11 N21 118.44(8) . . ?
C20 C11 N21 120.64(9) . . ?
C20 C11 C12 120.93(9) . . ?
C11 C12 C17 117.80(9) . . ?
C13 C12 C11 125.15(9) . . ?
C13 C12 C17 117.05(9) . . ?
C11 C20 C19 120.68(9) . . ?
C11 C20 H20 120.4(10) . . ?
C19 C20 H20 118.9(10) . . ?
C20 C19 H19 119.0(11) . . ?
C18 C19 C20 120.02(10) . . ?
C18 C19 H19 121.0(11) . . ?
C12 C13 N23 118.24(8) . . ?
C14 C13 N23 119.69(9) . . ?
C14 C13 C12 122.08(9) . . ?
C16 C17 C12 119.76(10) . . ?
C18 C17 C12 119.50(9) . . ?
C18 C17 C16 120.75(10) . . ?
C17 C16 H16 118.7(10) . . ?
C15 C16 C17 121.00(10) . . ?
C15 C16 H16 120.3(10) . . ?
C19 C18 C17 121.07(10) . . ?
C19 C18 H18 120.6(10) . . ?
C17 C18 H18 118.3(10) . . ?
C13 C14 C15 119.95(10) . . ?
C13 C14 H14 121.6(10) . . ?
C15 C14 H14 118.5(10) . . ?
C1 C2 C1 121.23(10) . 7_565 ?
C3 C2 C1 119.39(5) . . ?
C3 C2 C1 119.39(5) . 7_565 ?
C2 C1 B7 123.92(7) . . ?
C6 C1 C2 117.63(8) . . ?
C6 C1 B7 118.43(7) . . ?
C16 C15 C14 120.17(10) . . ?
C16 C15 H15 119.2(10) . . ?
C14 C15 H15 120.7(10) . . ?
C1 C6 C5 122.88(9) . . ?
C1 C6 H6 118.3(7) . . ?
C5 C6 H6 118.8(7) . . ?
N23 C24 H24A 110.0(8) . . ?
N23 C24 H24B 107.0(8) . . ?
N23 C24 H24C 109.0(7) . . ?
H24A C24 H24B 110.3(11) . . ?
H24A C24 H24C 109.4(10) . . ?
H24B C24 H24C 111.0(10) . . ?
N21 C22 H22A 107.3(8) . . ?
N21 C22 H22B 110.7(8) . . ?
N21 C22 H22C 109.4(8) . . ?
H22A C22 H22B 109.1(11) . . ?
H22A C22 H22C 108.7(10) . . ?
H22B C22 H22C 111.5(11) . . ?
C4 C3 C2 119.65(6) . . ?
C4 C3 C2 119.65(6) 7_565 . ?
C4 C3 C4 120.70(12) 7_565 . ?
N25 C26 C27 179.87(18) . . ?
C6 C5 H5 117.9(9) . . ?
C4 C5 C6 119.97(9) . . ?
C4 C5 H5 122.1(9) . . ?
O8 B7 C1 106.09(6) . . ?
O8 B7 C9 105.40(6) . . ?
O8 B7 C10 110.06(7) . . ?
C1 B7 C9 112.90(7) . . ?
C1 B7 C10 110.90(7) . . ?
C9 B7 C10 111.19(7) . . ?
C3 C4 H4 117.1(9) . . ?
C5 C4 C3 120.47(9) . . ?
C5 C4 H4 122.4(9) . . ?
B7 C9 H9A 111.6(9) . . ?
B7 C9 H9B 114.0(8) . . ?
B7 C9 H9C 113.6(8) . . ?
H9A C9 H9B 106.1(12) . . ?
H9A C9 H9C 106.9(11) . . ?
H9B C9 H9C 103.9(11) . . ?
B7 C10 H10A 113.4(8) . . ?
B7 C10 H10B 113.7(8) . . ?
B7 C10 H10C 109.2(8) . . ?
H10A C10 H10B 105.5(11) . . ?
H10A C10 H10C 107.0(11) . . ?
H10B C10 H10C 107.6(10) . . ?
C26 C27 H27A 107.5(13) . . ?
C26 C27 H27A 107.5(14) . 7_565 ?
C26 C27 H27B 111(2) . . ?
H27A C27 H27A 108(3) . 7_565 ?
H27A C27 H27B 111.2(17) . . ?
H27B C27 H27A 111.2(17) . 7_565 ?

loop_
_geom_bond_atom_site_label_1
_geom_bond_atom_site_label_2
_geom_bond_distance
_geom_bond_site_symmetry_2
_geom_bond_publ_flag
O8 B7 1.5607(10) . ?
O8 B7 1.5607(10) 7_565 ?
O8 H8 0.93(2) . ?
N21 C11 1.4605(12) . ?
N21 C22 1.4810(9) 7_575 ?
N21 C22 1.4810(9) . ?
N21 H21 1.41(2) . ?
N23 C13 1.4677(13) . ?
N23 C24 1.4896(9) . ?
N23 C24 1.4896(9) 7_575 ?
N23 H21 1.21(2) . ?
C11 C12 1.4313(13) . ?
C11 C20 1.3743(14) . ?
C12 C13 1.4260(14) . ?
C12 C17 1.4316(14) . ?
C20 C19 1.4125(15) . ?
C20 H20 0.971(16) . ?
C19 C18 1.3676(16) . ?
C19 H19 0.956(18) . ?
C13 C14 1.3745(14) . ?
C17 C16 1.4200(15) . ?
C17 C18 1.4189(15) . ?
C16 C15 1.3684(17) . ?
C16 H16 0.984(18) . ?
C18 H18 0.996(18) . ?
C14 C15 1.4113(16) . ?
C14 H14 0.989(17) . ?
C2 C1 1.4392(10) . ?
C2 C1 1.4392(10) 7_565 ?
C2 C3 1.4392(16) . ?
C1 C6 1.3877(11) . ?
C1 B7 1.6180(12) . ?
C15 H15 0.957(17) . ?
C6 C5 1.4124(13) . ?
C6 H6 0.984(12) . ?
C24 H24A 0.981(13) . ?
C24 H24B 0.976(13) . ?
C24 H24C 0.986(13) . ?
C22 H22A 0.966(13) . ?
C22 H22B 0.965(13) . ?
C22 H22C 0.998(14) . ?
N25 C26 1.129(2) . ?
C3 C4 1.4185(12) 7_565 ?
C3 C4 1.4185(12) . ?
C26 C27 1.451(2) . ?
C5 C4 1.3641(16) . ?
C5 H5 0.973(15) . ?
B7 C9 1.6290(13) . ?
B7 C10 1.6325(12) . ?
C4 H4 0.980(15) . ?
C9 H9A 0.984(14) . ?
C9 H9B 1.008(14) . ?
C9 H9C 1.026(14) . ?
C10 H10A 0.990(14) . ?
C10 H10B 1.034(14) . ?
C10 H10C 1.022(15) . ?
C27 H27A 0.94(2) . ?
C27 H27A 0.94(2) 7_565 ?
C27 H27B 1.06(4) . ?

loop_
_geom_torsion_atom_site_label_1
_geom_torsion_atom_site_label_2
_geom_torsion_atom_site_label_3
_geom_torsion_atom_site_label_4
_geom_torsion
_geom_torsion_site_symmetry_1
_geom_torsion_site_symmetry_2
_geom_torsion_site_symmetry_3
_geom_torsion_site_symmetry_4
_geom_torsion_publ_flag
N21 C11 C12 C13 0.000(0) . . . . ?
N21 C11 C12 C17 180.000(0) . . . . ?
N21 C11 C20 C19 180.000(0) . . . . ?
N23 C13 C14 C15 180.000(0) . . . . ?
C11 C12 C13 N23 0.000(0) . . . . ?
C11 C12 C13 C14 180.000(0) . . . . ?
C11 C12 C17 C16 180.000(0) . . . . ?
C11 C12 C17 C18 0.000(0) . . . . ?
C11 C20 C19 C18 0.000(0) . . . . ?
C12 C11 C20 C19 0.000(0) . . . . ?
C12 C13 C14 C15 0.000(0) . . . . ?
C12 C17 C16 C15 0.000(0) . . . . ?
C12 C17 C18 C19 0.000(0) . . . . ?
C20 C11 C12 C13 180.000(0) . . . . ?
C20 C11 C12 C17 0.000(0) . . . . ?
C20 C19 C18 C17 0.000(0) . . . . ?
C13 C12 C17 C16 0.000(0) . . . . ?
C13 C12 C17 C18 180.000(0) . . . . ?
C13 C14 C15 C16 0.000(0) . . . . ?
C17 C12 C13 N23 180.000(0) . . . . ?
C17 C12 C13 C14 0.000(0) . . . . ?
C17 C16 C15 C14 0.000(0) . . . . ?
C16 C17 C18 C19 180.000(0) . . . . ?
C18 C17 C16 C15 180.000(0) . . . . ?
C2 C1 C6 C5 0.59(12) . . . . ?
C2 C1 B7 O8 -18.90(10) . . . . ?
C2 C1 B7 C9 -133.85(8) . . . . ?
C2 C1 B7 C10 100.60(9) . . . . ?
C2 C3 C4 C5 0.92(15) . . . . ?
C1 C2 C1 C6 178.98(6) 7_565 . . . ?
C1 C2 C1 B7 0.49(14) 7_565 . . . ?
C1 C2 C3 C4 -0.13(15) 7_565 . . 7_565 ?
C1 C2 C3 C4 -179.70(9) 7_565 . . . ?
C1 C2 C3 C4 179.71(9) . . . 7_565 ?
C1 C2 C3 C4 0.13(15) . . . . ?
C1 C6 C5 C4 0.45(14) . . . . ?
C6 C1 B7 O8 162.62(7) . . . . ?
C6 C1 B7 C9 47.67(9) . . . . ?
C6 C1 B7 C10 -77.88(9) . . . . ?
C6 C5 C4 C3 -1.21(14) . . . . ?
C24 N23 C13 C12 116.51(6) 7_575 . . . ?
C24 N23 C13 C12 -116.51(6) . . . . ?
C24 N23 C13 C14 63.49(6) . . . . ?
C24 N23 C13 C14 -63.49(6) 7_575 . . . ?
C22 N21 C11 C12 116.97(6) . . . . ?
C22 N21 C11 C12 -116.97(6) 7_575 . . . ?
C22 N21 C11 C20 -63.03(6) . . . . ?
C22 N21 C11 C20 63.03(6) 7_575 . . . ?
C3 C2 C1 C6 -0.86(13) . . . . ?
C3 C2 C1 B7 -179.34(8) . . . . ?
B7 O8 B7 C1 43.35(11) 7_565 . . . ?
B7 O8 B7 C9 163.32(6) 7_565 . . . ?
B7 O8 B7 C10 -76.69(11) 7_565 . . . ?
B7 C1 C6 C5 179.17(7) . . . . ?
C4 C3 C4 C5 -178.65(7) 7_565 . . . ?

loop_
_exptl_oxdiff_crystal_face_indexfrac_h
_exptl_oxdiff_crystal_face_indexfrac_k
_exptl_oxdiff_crystal_face_indexfrac_l
_exptl_oxdiff_crystal_face_x
_exptl_oxdiff_crystal_face_y
_exptl_oxdiff_crystal_face_z
6.6256 0.8553 -23.1326 0.2283 0.4760 0.8493
4.9765 -3.9918 2.9877 0.3029 0.0762 -0.2230
-1.9849 4.9878 -4.9834 -0.2192 -0.1149 0.3604
4.9847 -0.0019 -3.9926 0.1881 0.0427 0.1776
16.4167 -2.4469 17.3359 0.6849 -0.5236 -0.5067
-17.4472 1.9559 -16.5556 -0.7094 0.5425 0.4499
11.3686 7.8935 -15.7913 0.1996 -0.1550 0.9675
1.3713 -12.3885 -8.4060 0.4147 0.8723 -0.2589
-6.5925 -0.2528 23.1894 -0.2446 -0.5104 -0.8244
